data_7715481
loop_
_publ_author_name
'Pearce, Kyle G.'
'Morris, Louis J.'
'Robinson, Thomas P.'
'Johnson, Andrew L.'
'Mahon, Mary F.'
'Hill, Michael S.'

_publ_section_title
;
 From alkaline earth to coinage metal carboranyls.
;
_journal_issue 15
_journal_name_full 'Dalton transactions (Cambridge, England : 2003)'
_journal_page_first 6653
_journal_page_last 6659
_journal_paper_doi 10.1039/d4dt00478g
_journal_volume 53
_journal_year 2024
_chemical_formula_moiety 'C31 H52 B10 Mg N2'
_chemical_formula_sum 'C31 H52 B10 Mg N2'
_chemical_formula_weight 585.15
_space_group_crystal_system triclinic
_space_group_IT_number 2
_space_group_name_Hall '-P 1'
_space_group_name_H-M_alt 'P -1'
_atom_sites_solution_hydrogens mixed
_atom_sites_solution_primary iterative
_audit_creation_date 2019-12-06
_audit_creation_method
;
Olex2 1.2
(compiled 2018.05.29 svn.r3508 for OlexSys, GUI svn.r5506)
;
_audit_update_record
;
2024-02-14 deposited with the CCDC.	2024-03-20 downloaded from the CCDC.
;
_cell_angle_alpha 81.172(2)
_cell_angle_beta 89.603(2)
_cell_angle_gamma 88.360(2)
_cell_formula_units_Z 2
_cell_length_a 10.4591(2)
_cell_length_b 10.8125(3)
_cell_length_c 15.8411(5)
_cell_measurement_reflns_used 11387
_cell_measurement_temperature 150.01(10)
_cell_measurement_theta_max 72.9100
_cell_measurement_theta_min 4.1400
_cell_volume 1769.50(8)
_computing_cell_refinement 'CrysAlisPro 1.171.39.46 (Rigaku OD, 2018)'
_computing_data_collection 'CrysAlisPro 1.171.39.46 (Rigaku OD, 2018)'
_computing_data_reduction 'CrysAlisPro 1.171.39.46 (Rigaku OD, 2018)'
_computing_molecular_graphics 'Olex2 (Dolomanov et al., 2009)'
_computing_publication_material 'Olex2 (Dolomanov et al., 2009)'
_computing_structure_refinement 'ShelXL (Sheldrick, 2015)'
_computing_structure_solution 'olex2.solve (Bourhis et al., 2015)'
_diffrn_ambient_environment N~2~
_diffrn_ambient_temperature 150.01(10)
_diffrn_detector 'CCD plate'
_diffrn_detector_area_resol_mean 8.1150
_diffrn_detector_type EosS2
_diffrn_measured_fraction_theta_full 0.999
_diffrn_measured_fraction_theta_max 0.995
_diffrn_measurement_device 'four-circle diffractometer'
_diffrn_measurement_device_type 'SuperNova, Dual, Cu at home/near, EosS2'
_diffrn_measurement_method '\w scans'
_diffrn_radiation_monochromator mirror
_diffrn_radiation_probe x-ray
_diffrn_radiation_type CuK\a
_diffrn_radiation_wavelength 1.54184
_diffrn_reflns_av_R_equivalents 0.0303
_diffrn_reflns_av_unetI/netI 0.0303
_diffrn_reflns_Laue_measured_fraction_full 0.999
_diffrn_reflns_Laue_measured_fraction_max 0.995
_diffrn_reflns_limit_h_max 10
_diffrn_reflns_limit_h_min -12
_diffrn_reflns_limit_k_max 13
_diffrn_reflns_limit_k_min -13
_diffrn_reflns_limit_l_max 19
_diffrn_reflns_limit_l_min -19
_diffrn_reflns_number 20253
_diffrn_reflns_point_group_measured_fraction_full 0.999
_diffrn_reflns_point_group_measured_fraction_max 0.995
_diffrn_reflns_theta_full 67.684
_diffrn_reflns_theta_max 73.148
_diffrn_reflns_theta_min 2.823
_diffrn_source 'micro-focus sealed X-ray tube'
_diffrn_source_type 'SuperNova (Cu) X-ray Source'
_exptl_absorpt_coefficient_mu 0.587
_exptl_absorpt_correction_T_max 1.00000
_exptl_absorpt_correction_T_min 0.88730
_exptl_absorpt_correction_type multi-scan
_exptl_absorpt_process_details
;
CrysAlisPro 1.171.39.46 (Rigaku Oxford Diffraction, 2018)
Empirical absorption correction using spherical harmonics,
 implemented in SCALE3 ABSPACK scaling algorithm.
;
_exptl_crystal_colour colourless
_exptl_crystal_colour_primary colourless
_exptl_crystal_density_diffrn 1.098
_exptl_crystal_description block
_exptl_crystal_F_000 628
_exptl_crystal_size_max 0.185
_exptl_crystal_size_mid 0.151
_exptl_crystal_size_min 0.087
_refine_diff_density_max 0.317
_refine_diff_density_min -0.414
_refine_diff_density_rms 0.050
_refine_ls_extinction_method none
_refine_ls_goodness_of_fit_ref 1.040
_refine_ls_hydrogen_treatment mixed
_refine_ls_matrix_type full
_refine_ls_number_parameters 458
_refine_ls_number_reflns 7070
_refine_ls_number_restraints 6
_refine_ls_restrained_S_all 1.040
_refine_ls_R_factor_all 0.0532
_refine_ls_R_factor_gt 0.0489
_refine_ls_shift/su_max 0.000
_refine_ls_shift/su_mean 0.000
_refine_ls_structure_factor_coef Fsqd
_refine_ls_weighting_details 'w=1/[\s^2^(Fo^2^)+(0.0899P)^2^+0.2905P] where P=(Fo^2^+2Fc^2^)/3'
_refine_ls_weighting_scheme calc
_refine_ls_wR_factor_gt 0.1314
_refine_ls_wR_factor_ref 0.1366
_reflns_Friedel_coverage 0.000
_reflns_number_gt 6323
_reflns_number_total 7070
_reflns_threshold_expression 'I > 2\s(I)'
_cod_data_source_file d4dt00478g2.cif
_cod_data_source_block s19msh165-cpd-1
_cod_depositor_comments 'Adding full bibliography for 7715481--7715486.cif.'
_cod_database_code 7715481
_shelxl_version_number 2014-3
_shelx_space_group_comment
;
The symmetry employed for this shelxl refinement is uniquely defined
by the following loop, which should always be used as a source of
symmetry information in preference to the above space-group names.
They are only intended as comments.
;
_olex2_refinement_description
;
1. Fixed Uiso
 At 1.2 times of:
  All B(H) groups, All C(H) groups
 At 1.5 times of:
  All C(H,H,H) groups
2. Restrained distances
 H15A-H15B \\sim H15A-H15C \\sim H15B-H15C
 with sigma of 0.04
 C15-H15A \\sim C15-H15B \\sim C15-H15C
 with sigma of 0.005
3.a Ternary CH refined with riding coordinates:
 C13(H13), C16(H16), C25(H25), C28(H28)
3.b Aromatic/amide H refined with riding coordinates:
 C3(H3), C8(H8), C9(H9), C10(H10), C20(H20), C21(H21), C22(H22)
3.c Idealised Me refined as rotating group:
 C1(H1A,H1B,H1C), C5(H5A,H5B,H5C), C12(H12A,H12B,H12C), C14(H14A,H14B,H14C),
 C17(H17A,H17B,H17C), C24(H24A,H24B,H24C), C26(H26A,H26B,H26C), C27(H27A,H27B,
 H27C), C29(H29A,H29B,H29C)
3.d Boron cage BH refined with riding coordinates:
 B9(H9A)
;

loop_
_space_group_symop_operation_xyz
'x, y, z'
'-x, -y, -z'

loop_
_atom_site_label
_atom_site_type_symbol
_atom_site_fract_x
_atom_site_fract_y
_atom_site_fract_z
_atom_site_U_iso_or_equiv
_atom_site_adp_type
_atom_site_occupancy
_atom_site_site_symmetry_order
_atom_site_calc_flag
_atom_site_refinement_flags_posn
_atom_site_refinement_flags_adp
_atom_site_refinement_flags_occupancy
_atom_site_disorder_assembly
_atom_site_disorder_group
Mg1 Mg 0.26510(4) 0.74336(4) 0.25832(3) 0.02413(13) Uani 1 1 d . . . . .
N1 N 0.16218(10) 0.74635(10) 0.36492(6) 0.0220(2) Uani 1 1 d . . . . .
N2 N 0.16726(10) 0.61059(9) 0.21478(6) 0.0218(2) Uani 1 1 d . . . . .
C1 C -0.02565(13) 0.69720(13) 0.45793(8) 0.0290(3) Uani 1 1 d . . . . .
H1A H 0.0204 0.7422 0.4951 0.043 Uiso 1 1 calc GR . . . .
H1B H -0.0462 0.6162 0.4880 0.043 Uiso 1 1 calc GR . . . .
H1C H -0.1031 0.7429 0.4396 0.043 Uiso 1 1 calc GR . . . .
C2 C 0.05621(12) 0.68189(11) 0.38081(8) 0.0225(2) Uani 1 1 d . . . . .
C3 C 0.01078(12) 0.59840(11) 0.32863(8) 0.0239(2) Uani 1 1 d . . . . .
H3 H -0.0638 0.5584 0.3480 0.029 Uiso 1 1 calc R . . . .
C4 C 0.05985(12) 0.56595(11) 0.25220(8) 0.0225(2) Uani 1 1 d . . . . .
C5 C -0.01826(13) 0.47650(12) 0.21022(9) 0.0286(3) Uani 1 1 d . . . . .
H5A H -0.0628 0.5220 0.1619 0.043 Uiso 1 1 calc GR . . . .
H5B H -0.0790 0.4369 0.2506 0.043 Uiso 1 1 calc GR . . . .
H5C H 0.0376 0.4139 0.1916 0.043 Uiso 1 1 calc GR . . . .
C6 C 0.19865(12) 0.83863(12) 0.41630(8) 0.0235(3) Uani 1 1 d . . . . .
C7 C 0.29673(13) 0.80903(13) 0.47698(8) 0.0278(3) Uani 1 1 d . . . . .
C8 C 0.33874(14) 0.90396(15) 0.51975(9) 0.0346(3) Uani 1 1 d . . . . .
H8 H 0.4025 0.8860 0.5608 0.042 Uiso 1 1 calc R . . . .
C9 C 0.28715(15) 1.02410(15) 0.50217(10) 0.0367(3) Uani 1 1 d . . . . .
H9 H 0.3171 1.0864 0.5308 0.044 Uiso 1 1 calc R . . . .
C10 C 0.19116(14) 1.05215(13) 0.44217(10) 0.0327(3) Uani 1 1 d . . . . .
H10 H 0.1574 1.1335 0.4307 0.039 Uiso 1 1 calc R . . . .
C11 C 0.14401(12) 0.96038(12) 0.39839(8) 0.0260(3) Uani 1 1 d . . . . .
C12 C 0.49526(15) 0.67213(16) 0.52011(11) 0.0414(3) Uani 1 1 d . . . . .
H12A H 0.5424 0.7178 0.4739 0.062 Uiso 1 1 calc GR . . . .
H12B H 0.5259 0.5866 0.5300 0.062 Uiso 1 1 calc GR . . . .
H12C H 0.5066 0.7091 0.5708 0.062 Uiso 1 1 calc GR . . . .
C13 C 0.35380(15) 0.67678(14) 0.49730(10) 0.0371(3) Uani 1 1 d . . . . .
H13 H 0.3451 0.6369 0.4462 0.044 Uiso 1 1 calc R . . . .
C14 C 0.27852(19) 0.6003(2) 0.56921(17) 0.0718(7) Uani 1 1 d . . . . .
H14A H 0.2768 0.6426 0.6183 0.108 Uiso 1 1 calc GR . . . .
H14B H 0.3189 0.5191 0.5840 0.108 Uiso 1 1 calc GR . . . .
H14C H 0.1926 0.5913 0.5505 0.108 Uiso 1 1 calc GR . . . .
C15 C 0.08995(17) 1.0048(2) 0.24129(11) 0.0515(5) Uani 1 1 d D . . . .
H15A H 0.0283(17) 1.0327(19) 0.2015(12) 0.050(6) Uiso 1 1 d D . . . .
H15B H 0.131(3) 0.935(2) 0.227(2) 0.112(12) Uiso 1 1 d D . . . .
H15C H 0.155(2) 1.061(2) 0.234(2) 0.122(13) Uiso 1 1 d D . . . .
C16 C 0.03830(13) 0.99178(13) 0.33230(9) 0.0297(3) Uani 1 1 d . . . . .
H16 H -0.0201 0.9216 0.3398 0.036 Uiso 1 1 calc R . . . .
C17 C -0.04033(15) 1.10937(15) 0.34278(12) 0.0407(3) Uani 1 1 d . . . . .
H17A H -0.0696 1.1036 0.4008 0.061 Uiso 1 1 calc GR . . . .
H17B H -0.1126 1.1171 0.3051 0.061 Uiso 1 1 calc GR . . . .
H17C H 0.0117 1.1814 0.3290 0.061 Uiso 1 1 calc GR . . . .
C18 C 0.20948(12) 0.56978(11) 0.13673(8) 0.0230(2) Uani 1 1 d . . . . .
C19 C 0.30728(13) 0.47674(12) 0.14053(9) 0.0266(3) Uani 1 1 d . . . . .
C20 C 0.34986(14) 0.44076(13) 0.06400(10) 0.0328(3) Uani 1 1 d . . . . .
H20 H 0.4128 0.3780 0.0652 0.039 Uiso 1 1 calc R . . . .
C21 C 0.30009(15) 0.49684(15) -0.01346(9) 0.0370(3) Uani 1 1 d . . . . .
H21 H 0.3290 0.4711 -0.0638 0.044 Uiso 1 1 calc R . . . .
C22 C 0.20745(14) 0.59116(14) -0.01647(9) 0.0331(3) Uani 1 1 d . . . . .
H22 H 0.1764 0.6299 -0.0691 0.040 Uiso 1 1 calc R . . . .
C23 C 0.15991(12) 0.62915(12) 0.05811(8) 0.0259(3) Uani 1 1 d . . . . .
C24 C 0.50350(16) 0.36998(18) 0.21771(11) 0.0460(4) Uani 1 1 d . . . . .
H24A H 0.5047 0.3002 0.1868 0.069 Uiso 1 1 calc GR . . . .
H24B H 0.5385 0.3439 0.2737 0.069 Uiso 1 1 calc GR . . . .
H24C H 0.5538 0.4357 0.1877 0.069 Uiso 1 1 calc GR . . . .
C25 C 0.36610(14) 0.41784(13) 0.22565(9) 0.0317(3) Uani 1 1 d . . . . .
H25 H 0.3675 0.4832 0.2622 0.038 Uiso 1 1 calc R . . . .
C26 C 0.28430(18) 0.31282(17) 0.27102(13) 0.0515(4) Uani 1 1 d . . . . .
H26A H 0.2040 0.3474 0.2874 0.077 Uiso 1 1 calc GR . . . .
H26B H 0.3281 0.2716 0.3210 0.077 Uiso 1 1 calc GR . . . .
H26C H 0.2694 0.2534 0.2332 0.077 Uiso 1 1 calc GR . . . .
C27 C 0.13209(15) 0.86083(14) 0.04652(10) 0.0357(3) Uani 1 1 d . . . . .
H27A H 0.1930 0.8564 0.0920 0.054 Uiso 1 1 calc GR . . . .
H27B H 0.0712 0.9279 0.0502 0.054 Uiso 1 1 calc GR . . . .
H27C H 0.1759 0.8758 -0.0074 0.054 Uiso 1 1 calc GR . . . .
C28 C 0.06241(13) 0.73715(13) 0.05406(8) 0.0281(3) Uani 1 1 d . . . . .
H28 H 0.0146 0.7266 0.1080 0.034 Uiso 1 1 calc R . . . .
C29 C -0.03397(16) 0.74217(16) -0.01870(11) 0.0425(4) Uani 1 1 d . . . . .
H29A H 0.0092 0.7624 -0.0725 0.064 Uiso 1 1 calc GR . . . .
H29B H -0.0989 0.8051 -0.0134 0.064 Uiso 1 1 calc GR . . . .
H29C H -0.0727 0.6622 -0.0159 0.064 Uiso 1 1 calc GR . . . .
C30 C 0.44152(12) 0.82580(12) 0.21665(8) 0.0255(3) Uani 1 1 d . . . . .
C31 C 0.48080(12) 0.90060(13) 0.12064(8) 0.0282(3) Uani 1 1 d . . . . .
H31 H 0.4121(17) 0.9146(17) 0.0817(12) 0.032(4) Uiso 1 1 d . . . . .
B1 B 0.47010(14) 0.98380(15) 0.20300(10) 0.0298(3) Uani 1 1 d . . . . .
H1 H 0.3912(19) 1.0490(19) 0.2031(13) 0.045(5) Uiso 1 1 d . . . . .
B2 B 0.53385(15) 0.88201(16) 0.29063(10) 0.0299(3) Uani 1 1 d . . . . .
H2 H 0.4937(18) 0.8835(19) 0.3507(13) 0.045(5) Uiso 1 1 d . . . . .
B3 B 0.57197(15) 0.73724(15) 0.25686(11) 0.0320(3) Uani 1 1 d . . . . .
H3A H 0.5540(18) 0.6499(19) 0.2996(13) 0.043(5) Uiso 1 1 d . . . . .
B4 B 0.53230(15) 0.74977(15) 0.14770(10) 0.0301(3) Uani 1 1 d . . . . .
H4 H 0.4878(18) 0.6795(19) 0.1201(13) 0.043(5) Uiso 1 1 d . . . . .
B5 B 0.63162(15) 0.86528(17) 0.08957(10) 0.0329(3) Uani 1 1 d . . . . .
H5 H 0.6448(19) 0.864(2) 0.0246(14) 0.048(5) Uiso 1 1 d . . . . .
B6 B 0.59299(15) 1.01056(16) 0.12433(11) 0.0323(3) Uani 1 1 d . . . . .
H6 H 0.587(2) 1.094(2) 0.0808(14) 0.052(6) Uiso 1 1 d . . . . .
B7 B 0.63155(15) 0.99828(16) 0.23382(11) 0.0321(3) Uani 1 1 d . . . . .
H7 H 0.658(2) 1.078(2) 0.2583(14) 0.051(6) Uiso 1 1 d . . . . .
B8 B 0.69556(15) 0.84348(17) 0.26762(11) 0.0335(3) Uani 1 1 d . . . . .
H8A H 0.7624(18) 0.8247(18) 0.3155(13) 0.041(5) Uiso 1 1 d . . . . .
B9 B 0.69468(15) 0.76076(17) 0.17809(11) 0.0350(3) Uani 1 1 d . . . . .
H9A H 0.7670 0.6876 0.1700 0.042 Uiso 1 1 calc R . . . .
B10 B 0.73187(14) 0.92302(16) 0.16371(11) 0.0322(3) Uani 1 1 d . . . . .
H10A H 0.826(2) 0.953(2) 0.1469(13) 0.049(5) Uiso 1 1 d . . . . .

loop_
_atom_site_aniso_label
_atom_site_aniso_U_11
_atom_site_aniso_U_22
_atom_site_aniso_U_33
_atom_site_aniso_U_23
_atom_site_aniso_U_13
_atom_site_aniso_U_12
Mg1 0.0241(2) 0.0286(2) 0.0221(2) -0.01024(16) 0.00548(16) -0.00934(16)
N1 0.0228(5) 0.0239(5) 0.0211(5) -0.0086(4) 0.0020(4) -0.0034(4)
N2 0.0247(5) 0.0220(5) 0.0201(5) -0.0071(4) 0.0020(4) -0.0039(4)
C1 0.0277(6) 0.0352(7) 0.0264(6) -0.0113(5) 0.0071(5) -0.0066(5)
C2 0.0235(6) 0.0236(6) 0.0208(6) -0.0048(4) 0.0026(4) -0.0012(4)
C3 0.0234(6) 0.0247(6) 0.0244(6) -0.0057(5) 0.0040(4) -0.0072(4)
C4 0.0256(6) 0.0197(5) 0.0230(6) -0.0054(4) 0.0000(4) -0.0030(4)
C5 0.0312(7) 0.0286(6) 0.0285(6) -0.0108(5) 0.0023(5) -0.0089(5)
C6 0.0232(6) 0.0285(6) 0.0211(6) -0.0100(5) 0.0048(4) -0.0069(5)
C7 0.0273(6) 0.0347(7) 0.0227(6) -0.0068(5) 0.0013(5) -0.0071(5)
C8 0.0342(7) 0.0463(8) 0.0262(7) -0.0122(6) -0.0030(5) -0.0109(6)
C9 0.0392(8) 0.0418(8) 0.0349(7) -0.0217(6) 0.0030(6) -0.0140(6)
C10 0.0346(7) 0.0300(7) 0.0370(7) -0.0158(6) 0.0062(6) -0.0063(5)
C11 0.0240(6) 0.0293(6) 0.0271(6) -0.0110(5) 0.0056(5) -0.0055(5)
C12 0.0353(8) 0.0460(9) 0.0413(8) -0.0013(7) -0.0047(6) -0.0022(6)
C13 0.0373(8) 0.0354(7) 0.0374(8) -0.0008(6) -0.0102(6) -0.0058(6)
C14 0.0384(10) 0.0688(13) 0.0916(17) 0.0419(12) -0.0059(10) -0.0102(9)
C15 0.0373(9) 0.0863(14) 0.0325(8) -0.0166(8) -0.0069(7) 0.0148(9)
C16 0.0239(6) 0.0283(6) 0.0382(7) -0.0090(5) -0.0003(5) -0.0027(5)
C17 0.0355(8) 0.0335(7) 0.0536(9) -0.0087(6) 0.0019(7) 0.0042(6)
C18 0.0253(6) 0.0231(6) 0.0225(6) -0.0089(4) 0.0030(4) -0.0067(4)
C19 0.0284(6) 0.0243(6) 0.0286(6) -0.0088(5) 0.0024(5) -0.0038(5)
C20 0.0329(7) 0.0329(7) 0.0358(7) -0.0160(6) 0.0052(6) -0.0003(5)
C21 0.0398(8) 0.0465(8) 0.0289(7) -0.0193(6) 0.0080(6) -0.0041(6)
C22 0.0367(7) 0.0431(8) 0.0210(6) -0.0089(5) 0.0012(5) -0.0049(6)
C23 0.0253(6) 0.0292(6) 0.0245(6) -0.0076(5) 0.0009(5) -0.0064(5)
C24 0.0399(9) 0.0538(10) 0.0415(9) -0.0003(7) -0.0005(7) 0.0109(7)
C25 0.0344(7) 0.0291(6) 0.0316(7) -0.0047(5) 0.0004(5) 0.0016(5)
C26 0.0488(10) 0.0446(9) 0.0548(11) 0.0133(8) -0.0033(8) -0.0047(7)
C27 0.0367(8) 0.0316(7) 0.0385(8) -0.0042(6) -0.0012(6) -0.0019(6)
C28 0.0278(6) 0.0316(7) 0.0245(6) -0.0029(5) 0.0004(5) -0.0019(5)
C29 0.0373(8) 0.0473(9) 0.0428(9) -0.0067(7) -0.0126(6) -0.0003(6)
C30 0.0234(6) 0.0307(6) 0.0233(6) -0.0061(5) 0.0029(5) -0.0059(5)
C31 0.0217(6) 0.0393(7) 0.0236(6) -0.0033(5) -0.0003(5) -0.0053(5)
B1 0.0239(7) 0.0309(7) 0.0356(8) -0.0078(6) 0.0029(6) -0.0041(6)
B2 0.0287(7) 0.0395(8) 0.0228(7) -0.0081(6) 0.0021(5) -0.0089(6)
B3 0.0303(8) 0.0326(8) 0.0322(8) -0.0013(6) -0.0014(6) -0.0027(6)
B4 0.0265(7) 0.0336(8) 0.0326(8) -0.0122(6) 0.0033(6) -0.0029(6)
B5 0.0238(7) 0.0505(9) 0.0253(7) -0.0086(6) 0.0044(5) -0.0048(6)
B6 0.0253(7) 0.0375(8) 0.0325(8) 0.0018(6) 0.0001(6) -0.0079(6)
B7 0.0268(7) 0.0369(8) 0.0346(8) -0.0098(6) 0.0003(6) -0.0090(6)
B8 0.0260(7) 0.0429(9) 0.0309(8) -0.0027(6) -0.0056(6) -0.0033(6)
B9 0.0253(7) 0.0404(8) 0.0404(9) -0.0099(7) 0.0006(6) 0.0027(6)
B10 0.0203(7) 0.0437(9) 0.0329(8) -0.0052(6) 0.0006(6) -0.0059(6)

loop_
_atom_type_symbol
_atom_type_description
_atom_type_scat_dispersion_real
_atom_type_scat_dispersion_imag
_atom_type_scat_source
C C 0.0181 0.0091 'International Tables Vol C Tables 4.2.6.8 and 6.1.1.4'
H H 0.0000 0.0000 'International Tables Vol C Tables 4.2.6.8 and 6.1.1.4'
B B 0.0090 0.0039 'International Tables Vol C Tables 4.2.6.8 and 6.1.1.4'
Mg Mg 0.1719 0.1771 'International Tables Vol C Tables 4.2.6.8 and 6.1.1.4'
N N 0.0311 0.0180 'International Tables Vol C Tables 4.2.6.8 and 6.1.1.4'

loop_
_geom_angle_atom_site_label_1
_geom_angle_atom_site_label_2
_geom_angle_atom_site_label_3
_geom_angle
_geom_angle_site_symmetry_1
_geom_angle_site_symmetry_3
_geom_angle_publ_flag
N1 Mg1 C30 131.90(5) . . ?
N2 Mg1 N1 96.45(4) . . ?
N2 Mg1 C30 130.65(5) . . ?
C2 N1 Mg1 122.36(8) . . ?
C2 N1 C6 121.71(10) . . ?
C6 N1 Mg1 115.17(8) . . ?
C4 N2 Mg1 122.12(8) . . ?
C4 N2 C18 119.51(10) . . ?
C18 N2 Mg1 118.19(8) . . ?
H1A C1 H1B 109.5 . . ?
H1A C1 H1C 109.5 . . ?
H1B C1 H1C 109.5 . . ?
C2 C1 H1A 109.5 . . ?
C2 C1 H1B 109.5 . . ?
C2 C1 H1C 109.5 . . ?
N1 C2 C1 120.41(11) . . ?
N1 C2 C3 123.96(11) . . ?
C3 C2 C1 115.62(11) . . ?
C2 C3 H3 114.8 . . ?
C4 C3 C2 130.38(11) . . ?
C4 C3 H3 114.8 . . ?
N2 C4 C3 124.21(11) . . ?
N2 C4 C5 119.52(11) . . ?
C3 C4 C5 116.25(11) . . ?
C4 C5 H5A 109.5 . . ?
C4 C5 H5B 109.5 . . ?
C4 C5 H5C 109.5 . . ?
H5A C5 H5B 109.5 . . ?
H5A C5 H5C 109.5 . . ?
H5B C5 H5C 109.5 . . ?
C7 C6 N1 119.40(11) . . ?
C7 C6 C11 121.46(11) . . ?
C11 C6 N1 118.83(11) . . ?
C6 C7 C13 121.27(12) . . ?
C8 C7 C6 118.11(13) . . ?
C8 C7 C13 120.61(13) . . ?
C7 C8 H8 119.4 . . ?
C9 C8 C7 121.11(13) . . ?
C9 C8 H8 119.4 . . ?
C8 C9 H9 119.9 . . ?
C8 C9 C10 120.24(13) . . ?
C10 C9 H9 119.9 . . ?
C9 C10 H10 119.4 . . ?
C9 C10 C11 121.12(14) . . ?
C11 C10 H10 119.4 . . ?
C6 C11 C16 121.12(11) . . ?
C10 C11 C6 117.96(12) . . ?
C10 C11 C16 120.91(12) . . ?
H12A C12 H12B 109.5 . . ?
H12A C12 H12C 109.5 . . ?
H12B C12 H12C 109.5 . . ?
C13 C12 H12A 109.5 . . ?
C13 C12 H12B 109.5 . . ?
C13 C12 H12C 109.5 . . ?
C7 C13 C12 113.73(13) . . ?
C7 C13 H13 107.6 . . ?
C7 C13 C14 110.34(15) . . ?
C12 C13 H13 107.6 . . ?
C12 C13 C14 109.85(14) . . ?
C14 C13 H13 107.6 . . ?
C13 C14 H14A 109.5 . . ?
C13 C14 H14B 109.5 . . ?
C13 C14 H14C 109.5 . . ?
H14A C14 H14B 109.5 . . ?
H14A C14 H14C 109.5 . . ?
H14B C14 H14C 109.5 . . ?
H15A C15 H15B 109(2) . . ?
H15A C15 H15C 107(2) . . ?
H15B C15 H15C 100(2) . . ?
C16 C15 H15A 112.3(13) . . ?
C16 C15 H15B 116(2) . . ?
C16 C15 H15C 111(2) . . ?
C11 C16 C15 112.02(11) . . ?
C11 C16 H16 107.3 . . ?
C11 C16 C17 113.56(12) . . ?
C15 C16 H16 107.3 . . ?
C15 C16 C17 109.02(14) . . ?
C17 C16 H16 107.3 . . ?
C16 C17 H17A 109.5 . . ?
C16 C17 H17B 109.5 . . ?
C16 C17 H17C 109.5 . . ?
H17A C17 H17B 109.5 . . ?
H17A C17 H17C 109.5 . . ?
H17B C17 H17C 109.5 . . ?
C19 C18 N2 118.73(11) . . ?
C23 C18 N2 119.83(11) . . ?
C23 C18 C19 121.27(11) . . ?
C18 C19 C25 121.10(11) . . ?
C20 C19 C18 118.07(13) . . ?
C20 C19 C25 120.83(12) . . ?
C19 C20 H20 119.5 . . ?
C21 C20 C19 121.08(13) . . ?
C21 C20 H20 119.5 . . ?
C20 C21 H21 119.9 . . ?
C20 C21 C22 120.23(13) . . ?
C22 C21 H21 119.9 . . ?
C21 C22 H22 119.5 . . ?
C21 C22 C23 121.03(13) . . ?
C23 C22 H22 119.5 . . ?
C18 C23 C28 120.98(11) . . ?
C22 C23 C18 118.26(12) . . ?
C22 C23 C28 120.67(12) . . ?
H24A C24 H24B 109.5 . . ?
H24A C24 H24C 109.5 . . ?
H24B C24 H24C 109.5 . . ?
C25 C24 H24A 109.5 . . ?
C25 C24 H24B 109.5 . . ?
C25 C24 H24C 109.5 . . ?
C19 C25 H25 107.2 . . ?
C19 C25 C26 111.41(13) . . ?
C24 C25 C19 113.48(12) . . ?
C24 C25 H25 107.2 . . ?
C24 C25 C26 109.92(13) . . ?
C26 C25 H25 107.2 . . ?
C25 C26 H26A 109.5 . . ?
C25 C26 H26B 109.5 . . ?
C25 C26 H26C 109.5 . . ?
H26A C26 H26B 109.5 . . ?
H26A C26 H26C 109.5 . . ?
H26B C26 H26C 109.5 . . ?
H27A C27 H27B 109.5 . . ?
H27A C27 H27C 109.5 . . ?
H27B C27 H27C 109.5 . . ?
C28 C27 H27A 109.5 . . ?
C28 C27 H27B 109.5 . . ?
C28 C27 H27C 109.5 . . ?
C23 C28 C27 109.51(11) . . ?
C23 C28 H28 107.8 . . ?
C23 C28 C29 113.57(12) . . ?
C27 C28 H28 107.8 . . ?
C27 C28 C29 110.10(12) . . ?
C29 C28 H28 107.8 . . ?
C28 C29 H29A 109.5 . . ?
C28 C29 H29B 109.5 . . ?
C28 C29 H29C 109.5 . . ?
H29A C29 H29B 109.5 . . ?
H29A C29 H29C 109.5 . . ?
H29B C29 H29C 109.5 . . ?
C31 C30 Mg1 128.91(8) . . ?
C31 C30 B1 60.07(8) . . ?
C31 C30 B2 107.70(10) . . ?
C31 C30 B3 107.82(10) . . ?
C31 C30 B4 59.91(8) . . ?
B1 C30 Mg1 125.08(9) . . ?
B1 C30 B4 111.84(10) . . ?
B2 C30 Mg1 118.02(8) . . ?
B2 C30 B1 61.42(9) . . ?
B2 C30 B4 112.16(10) . . ?
B3 C30 Mg1 112.81(9) . . ?
B3 C30 B1 112.07(10) . . ?
B3 C30 B2 61.95(9) . . ?
B3 C30 B4 61.71(9) . . ?
B4 C30 Mg1 116.41(8) . . ?
C30 C31 H31 114.2(11) . . ?
C30 C31 B1 61.70(8) . . ?
C30 C31 B4 61.93(8) . . ?
C30 C31 B5 113.55(11) . . ?
C30 C31 B6 113.16(10) . . ?
B1 C31 H31 114.7(11) . . ?
B1 C31 B5 115.71(11) . . ?
B1 C31 B6 63.29(9) . . ?
B4 C31 H31 116.0(11) . . ?
B4 C31 B1 114.94(11) . . ?
B4 C31 B5 63.55(9) . . ?
B4 C31 B6 115.71(11) . . ?
B5 C31 H31 122.1(11) . . ?
B5 C31 B6 63.02(9) . . ?
B6 C31 H31 121.3(11) . . ?
C30 B1 H1 119.3(11) . . ?
C30 B1 B2 59.08(8) . . ?
C30 B1 B6 106.50(11) . . ?
C30 B1 B7 106.53(11) . . ?
C31 B1 C30 58.23(8) . . ?
C31 B1 H1 117.5(11) . . ?
C31 B1 B2 104.45(11) . . ?
C31 B1 B6 58.51(9) . . ?
C31 B1 B7 104.31(11) . . ?
B2 B1 H1 127.5(11) . . ?
B2 B1 B6 107.62(11) . . ?
B2 B1 B7 60.25(9) . . ?
B6 B1 H1 120.4(11) . . ?
B7 B1 H1 129.2(11) . . ?
B7 B1 B6 59.52(9) . . ?
C30 B2 B1 59.50(8) . . ?
C30 B2 H2 116.9(11) . . ?
C30 B2 B3 58.95(8) . . ?
C30 B2 B7 107.06(11) . . ?
C30 B2 B8 106.63(11) . . ?
B1 B2 H2 118.8(11) . . ?
B1 B2 B3 108.08(11) . . ?
B1 B2 B7 60.51(9) . . ?
B1 B2 B8 108.79(11) . . ?
B3 B2 H2 119.7(11) . . ?
B3 B2 B7 108.70(11) . . ?
B3 B2 B8 60.30(9) . . ?
B7 B2 H2 126.2(11) . . ?
B7 B2 B8 60.48(9) . . ?
B8 B2 H2 126.8(11) . . ?
C30 B3 B2 59.10(8) . . ?
C30 B3 H3A 117.3(10) . . ?
C30 B3 B4 59.57(8) . . ?
C30 B3 B8 106.70(11) . . ?
C30 B3 B9 106.96(11) . . ?
B2 B3 H3A 119.6(11) . . ?
B2 B3 B4 108.12(11) . . ?
B2 B3 B8 60.25(9) . . ?
B2 B3 B9 108.51(11) . . ?
B4 B3 H3A 119.3(11) . . ?
B4 B3 B8 108.59(11) . . ?
B4 B3 B9 60.30(9) . . ?
B8 B3 H3A 126.3(10) . . ?
B8 B3 B9 60.35(9) . . ?
B9 B3 H3A 126.1(10) . . ?
C30 B4 B3 58.72(8) . . ?
C30 B4 H4 117.3(11) . . ?
C30 B4 B5 106.31(11) . . ?
C30 B4 B9 106.27(11) . . ?
C31 B4 C30 58.16(8) . . ?
C31 B4 B3 104.13(11) . . ?
C31 B4 H4 119.1(11) . . ?
C31 B4 B5 58.36(9) . . ?
C31 B4 B9 104.27(11) . . ?
B3 B4 H4 124.5(11) . . ?
B3 B4 B5 107.70(11) . . ?
B3 B4 B9 60.26(9) . . ?
B5 B4 H4 123.7(11) . . ?
B9 B4 H4 129.8(11) . . ?
B9 B4 B5 59.78(9) . . ?
C31 B5 B4 58.09(8) . . ?
C31 B5 H5 116.1(11) . . ?
C31 B5 B6 58.55(9) . . ?
C31 B5 B9 104.17(11) . . ?
C31 B5 B10 104.35(11) . . ?
B4 B5 H5 118.1(12) . . ?
B6 B5 B4 107.53(10) . . ?
B6 B5 H5 118.5(12) . . ?
B6 B5 B9 108.17(11) . . ?
B9 B5 B4 59.92(9) . . ?
B9 B5 H5 129.3(12) . . ?
B10 B5 B4 108.04(11) . . ?
B10 B5 H5 129.7(11) . . ?
B10 B5 B6 59.93(9) . . ?
B10 B5 B9 60.43(9) . . ?
C31 B6 B1 58.20(8) . . ?
C31 B6 B5 58.44(9) . . ?
C31 B6 H6 118.8(12) . . ?
C31 B6 B7 104.55(11) . . ?
C31 B6 B10 104.27(11) . . ?
B1 B6 H6 117.3(12) . . ?
B5 B6 B1 107.72(11) . . ?
B5 B6 H6 121.2(12) . . ?
B7 B6 B1 60.14(9) . . ?
B7 B6 B5 108.69(12) . . ?
B7 B6 H6 125.5(12) . . ?
B7 B6 B10 60.76(9) . . ?
B10 B6 B1 108.33(11) . . ?
B10 B6 B5 59.94(9) . . ?
B10 B6 H6 128.6(12) . . ?
B1 B7 H7 119.6(12) . . ?
B1 B7 B8 107.32(11) . . ?
B1 B7 B10 107.73(11) . . ?
B2 B7 B1 59.25(9) . . ?
B2 B7 H7 123.0(12) . . ?
B2 B7 B8 59.89(9) . . ?
B2 B7 B10 107.32(11) . . ?
B6 B7 B1 60.34(9) . . ?
B6 B7 B2 107.48(11) . . ?
B6 B7 H7 119.5(12) . . ?
B6 B7 B8 107.52(11) . . ?
B6 B7 B10 59.79(9) . . ?
B8 B7 H7 125.0(12) . . ?
B8 B7 B10 59.62(9) . . ?
B10 B7 H7 122.9(12) . . ?
B2 B8 B3 59.45(9) . . ?
B2 B8 B7 59.63(9) . . ?
B2 B8 H8A 121.0(11) . . ?
B2 B8 B9 107.46(11) . . ?
B2 B8 B10 107.60(11) . . ?
B3 B8 B7 107.35(11) . . ?
B3 B8 H8A 121.3(11) . . ?
B3 B8 B9 59.83(9) . . ?
B3 B8 B10 107.64(11) . . ?
B7 B8 H8A 121.8(11) . . ?
B9 B8 B7 108.18(11) . . ?
B9 B8 H8A 122.4(11) . . ?
B10 B8 B7 60.24(9) . . ?
B10 B8 H8A 123.0(11) . . ?
B10 B8 B9 60.11(10) . . ?
B3 B9 B4 59.43(9) . . ?
B3 B9 B8 59.82(9) . . ?
B3 B9 H9A 122.2 . . ?
B3 B9 B10 107.31(11) . . ?
B4 B9 B8 107.48(11) . . ?
B4 B9 H9A 121.9 . . ?
B4 B9 B10 107.74(11) . . ?
B5 B9 B3 107.46(11) . . ?
B5 B9 B4 60.30(9) . . ?
B5 B9 B8 107.44(12) . . ?
B5 B9 H9A 121.9 . . ?
B5 B9 B10 59.68(9) . . ?
B8 B9 H9A 122.1 . . ?
B10 B9 B8 59.69(9) . . ?
B10 B9 H9A 122.1 . . ?
B5 B10 B7 107.78(11) . . ?
B5 B10 B8 108.02(11) . . ?
B5 B10 B9 59.89(10) . . ?
B5 B10 H10A 121.5(11) . . ?
B6 B10 B5 60.13(10) . . ?
B6 B10 B7 59.44(9) . . ?
B6 B10 B8 107.65(11) . . ?
B6 B10 B9 107.90(11) . . ?
B6 B10 H10A 122.4(11) . . ?
B7 B10 H10A 122.3(11) . . ?
B8 B10 B7 60.14(9) . . ?
B8 B10 B9 60.20(10) . . ?
B8 B10 H10A 121.6(11) . . ?
B9 B10 B7 108.16(11) . . ?
B9 B10 H10A 121.0(11) . . ?

loop_
_geom_bond_atom_site_label_1
_geom_bond_atom_site_label_2
_geom_bond_distance
_geom_bond_site_symmetry_2
_geom_bond_publ_flag
Mg1 N1 2.0001(11) . ?
Mg1 N2 1.9954(11) . ?
Mg1 C30 2.1288(13) . ?
N1 C2 1.3282(16) . ?
N1 C6 1.4419(15) . ?
N2 C4 1.3343(16) . ?
N2 C18 1.4377(15) . ?
C1 H1A 0.9600 . ?
C1 H1B 0.9600 . ?
C1 H1C 0.9600 . ?
C1 C2 1.5140(16) . ?
C2 C3 1.4083(17) . ?
C3 H3 0.9300 . ?
C3 C4 1.4014(17) . ?
C4 C5 1.5150(16) . ?
C5 H5A 0.9600 . ?
C5 H5B 0.9600 . ?
C5 H5C 0.9600 . ?
C6 C7 1.4068(19) . ?
C6 C11 1.4088(19) . ?
C7 C8 1.3961(19) . ?
C7 C13 1.522(2) . ?
C8 H8 0.9300 . ?
C8 C9 1.381(2) . ?
C9 H9 0.9300 . ?
C9 C10 1.382(2) . ?
C10 H10 0.9300 . ?
C10 C11 1.3974(18) . ?
C11 C16 1.5229(19) . ?
C12 H12A 0.9600 . ?
C12 H12B 0.9600 . ?
C12 H12C 0.9600 . ?
C12 C13 1.523(2) . ?
C13 H13 0.9800 . ?
C13 C14 1.528(2) . ?
C14 H14A 0.9600 . ?
C14 H14B 0.9600 . ?
C14 H14C 0.9600 . ?
C15 H15A 0.917(14) . ?
C15 H15B 0.917(15) . ?
C15 H15C 0.917(15) . ?
C15 C16 1.524(2) . ?
C16 H16 0.9800 . ?
C16 C17 1.5243(19) . ?
C17 H17A 0.9600 . ?
C17 H17B 0.9600 . ?
C17 H17C 0.9600 . ?
C18 C19 1.4090(18) . ?
C18 C23 1.4058(18) . ?
C19 C20 1.3951(19) . ?
C19 C25 1.5258(19) . ?
C20 H20 0.9300 . ?
C20 C21 1.381(2) . ?
C21 H21 0.9300 . ?
C21 C22 1.382(2) . ?
C22 H22 0.9300 . ?
C22 C23 1.3931(18) . ?
C23 C28 1.5223(18) . ?
C24 H24A 0.9600 . ?
C24 H24B 0.9600 . ?
C24 H24C 0.9600 . ?
C24 C25 1.524(2) . ?
C25 H25 0.9800 . ?
C25 C26 1.528(2) . ?
C26 H26A 0.9600 . ?
C26 H26B 0.9600 . ?
C26 H26C 0.9600 . ?
C27 H27A 0.9600 . ?
C27 H27B 0.9600 . ?
C27 H27C 0.9600 . ?
C27 C28 1.5295(19) . ?
C28 H28 0.9800 . ?
C28 C29 1.5301(19) . ?
C29 H29A 0.9600 . ?
C29 H29B 0.9600 . ?
C29 H29C 0.9600 . ?
C30 C31 1.6640(18) . ?
C30 B1 1.723(2) . ?
C30 B2 1.7156(19) . ?
C30 B3 1.713(2) . ?
C30 B4 1.7282(19) . ?
C31 H31 0.943(19) . ?
C31 B1 1.696(2) . ?
C31 B4 1.695(2) . ?
C31 B5 1.700(2) . ?
C31 B6 1.702(2) . ?
B1 H1 1.07(2) . ?
B1 B2 1.756(2) . ?
B1 B6 1.782(2) . ?
B1 B7 1.779(2) . ?
B2 H2 1.04(2) . ?
B2 B3 1.765(2) . ?
B2 B7 1.774(2) . ?
B2 B8 1.779(2) . ?
B3 H3A 1.09(2) . ?
B3 B4 1.765(2) . ?
B3 B8 1.780(2) . ?
B3 B9 1.780(2) . ?
B4 H4 1.05(2) . ?
B4 B5 1.787(2) . ?
B4 B9 1.781(2) . ?
B5 H5 1.04(2) . ?
B5 B6 1.778(2) . ?
B5 B9 1.778(2) . ?
B5 B10 1.774(2) . ?
B6 H6 1.05(2) . ?
B6 B7 1.768(2) . ?
B6 B10 1.774(2) . ?
B7 H7 1.04(2) . ?
B7 B8 1.789(2) . ?
B7 B10 1.791(2) . ?
B8 H8A 1.03(2) . ?
B8 B9 1.789(2) . ?
B8 B10 1.780(2) . ?
B9 H9A 1.1000 . ?
B9 B10 1.788(2) . ?
B10 H10A 1.06(2) . ?
